data_4318450
loop_
_publ_author_name
'Stefan Nogai'
'Hubert Schmidbaur'

_publ_contact_author
;
    Prof. Dr. H. Schmidbaur
    Anorganisch-chemisches Institut
    der Technischen Universit\"at M\"unchen
    Lichtenbergstra\"se 4
    D-85747 Garching
    Germany
;
_publ_contact_author_email H.Schmidbaur@lrz.tu-muenchen.de
_publ_contact_author_fax '++49 89 2891-3125'
_publ_contact_author_phone '++49 89 2891-3130'
_publ_section_title
;
 Dichlorogallane (HGaCl2)2: Its Molecular Structure and Synthetic
 Potential
;
_journal_name_full 'Inorganic Chemistry'
_journal_page_first 4770
_journal_page_last 4774
_journal_paper_doi 10.1021/ic0203015
_journal_volume 41
_journal_year 2002
_chemical_formula_sum 'C12 H30 Cl4 Ga2 P2'
_chemical_formula_weight 517.54
_chemical_name_systematic
;
  ?
;
_space_group_IT_number 61
_symmetry_cell_setting orthorhombic
_symmetry_space_group_name_Hall '-P 2ac 2ab'
_symmetry_space_group_name_H-M 'P b c a'
_atom_sites_solution_hydrogens difmap
_atom_sites_solution_primary direct
_atom_sites_solution_secondary difmap
_audit_creation_method SHELXL-97
_cell_angle_alpha 90.00
_cell_angle_beta 90.00
_cell_angle_gamma 90.00
_cell_formula_units_Z 4
_cell_length_a 11.01510(10)
_cell_length_b 14.14240(10)
_cell_length_c 14.2508(2)
_cell_measurement_reflns_used 65230
_cell_measurement_temperature 143(2)
_cell_volume 2219.99(4)
_computing_cell_refinement DENZO
_computing_data_collection XPRESS
_computing_data_reduction SCALEPACK
_computing_molecular_graphics SHELXTL-PLUS
_computing_publication_material 'SHELXL-97 (Sheldrick, 1997)'
_computing_structure_refinement 'SHELXL-97 (Sheldrick, 1997)'
_computing_structure_solution 'SHELXS-97 (Sheldrick, 1990)'
_diffrn_ambient_temperature 143(2)
_diffrn_measured_fraction_theta_full 0.944
_diffrn_measured_fraction_theta_max 0.944
_diffrn_measurement_device_type 'NONIUS DIP 2020'
_diffrn_measurement_method phi-rotation
_diffrn_radiation_monochromator graphite
_diffrn_radiation_source 'fine-focus sealed tube'
_diffrn_radiation_type MoK\a
_diffrn_radiation_wavelength 0.71073
_diffrn_reflns_av_R_equivalents 0.049
_diffrn_reflns_av_sigmaI/netI 0.0234
_diffrn_reflns_limit_h_max 14
_diffrn_reflns_limit_h_min 0
_diffrn_reflns_limit_k_max 16
_diffrn_reflns_limit_k_min 0
_diffrn_reflns_limit_l_max 18
_diffrn_reflns_limit_l_min 0
_diffrn_reflns_number 65230
_diffrn_reflns_theta_full 27.71
_diffrn_reflns_theta_max 27.71
_diffrn_reflns_theta_min 2.86
_exptl_absorpt_coefficient_mu 3.043
_exptl_absorpt_correction_type none
_exptl_crystal_colour colourless
_exptl_crystal_density_diffrn 1.548
_exptl_crystal_density_method 'not measured'
_exptl_crystal_description block
_exptl_crystal_F_000 1048
_exptl_crystal_size_max 0.20
_exptl_crystal_size_mid 0.15
_exptl_crystal_size_min 0.15
_refine_diff_density_max 0.637
_refine_diff_density_min -0.706
_refine_diff_density_rms 0.093
_refine_ls_extinction_coef 0.0029(4)
_refine_ls_extinction_expression Fc^*^=kFc[1+0.001xFc^2^\l^3^/sin(2\q)]^-1/4^
_refine_ls_extinction_method SHELXL
_refine_ls_goodness_of_fit_ref 1.082
_refine_ls_hydrogen_treatment isotropic
_refine_ls_matrix_type full
_refine_ls_number_parameters 152
_refine_ls_number_reflns 2460
_refine_ls_number_restraints 0
_refine_ls_restrained_S_all 1.082
_refine_ls_R_factor_all 0.0350
_refine_ls_R_factor_gt 0.0327
_refine_ls_shift/su_max 0.001
_refine_ls_shift/su_mean 0.000
_refine_ls_structure_factor_coef Fsqd
_refine_ls_weighting_details 'calc w=1/[\s^2^(Fo^2^)+(0.0516P)^2^+1.4302P] where P=(Fo^2^+2Fc^2^)/3'
_refine_ls_weighting_scheme calc
_refine_ls_wR_factor_gt 0.0827
_refine_ls_wR_factor_ref 0.0846
_reflns_number_gt 2316
_reflns_number_total 2460
_reflns_threshold_expression >2sigma(I)
_cod_data_source_file ic0203015_2.cif
_cod_data_source_block nog12
_cod_database_code 4318450

loop_
_symmetry_equiv_pos_as_xyz
'x, y, z'
'-x+1/2, -y, z+1/2'
'-x, y+1/2, -z+1/2'
'x+1/2, -y+1/2, -z'
'-x, -y, -z'
'x-1/2, y, -z-1/2'
'x, -y-1/2, z-1/2'
'-x-1/2, y-1/2, z'

loop_
_atom_site_label
_atom_site_type_symbol
_atom_site_fract_x
_atom_site_fract_y
_atom_site_fract_z
_atom_site_U_iso_or_equiv
_atom_site_adp_type
_atom_site_occupancy
_atom_site_symmetry_multiplicity
_atom_site_calc_flag
_atom_site_refinement_flags
_atom_site_disorder_assembly
_atom_site_disorder_group
Ga1 Ga 0.10262(2) 0.486519(18) 0.472077(16) 0.01974(12) Uani 1 1 d . . .
Cl1 Cl 0.11096(5) 0.40135(5) 0.34097(4) 0.03344(17) Uani 1 1 d . . .
P1 P 0.22454(5) 0.62227(4) 0.43748(4) 0.01957(15) Uani 1 1 d . . .
Cl2 Cl 0.22722(5) 0.41428(4) 0.57279(4) 0.03029(16) Uani 1 1 d . . .
C31 C 0.3077(2) 0.65951(18) 0.54128(17) 0.0267(5) Uani 1 1 d . . .
C32 C 0.2255(2) 0.6749(2) 0.62606(17) 0.0328(5) Uani 1 1 d . . .
C21 C 0.1343(2) 0.72386(18) 0.40095(19) 0.0302(5) Uani 1 1 d . . .
C11 C 0.3351(2) 0.6029(2) 0.34454(17) 0.0316(5) Uani 1 1 d . . .
C22 C 0.0552(2) 0.7034(2) 0.31584(19) 0.0350(6) Uani 1 1 d . . .
C12 C 0.4263(3) 0.5243(2) 0.3664(2) 0.0435(7) Uani 1 1 d . . .
H312 H 0.350(3) 0.715(3) 0.525(2) 0.044(9) Uiso 1 1 d . . .
H112 H 0.375(3) 0.664(3) 0.334(3) 0.055(10) Uiso 1 1 d . . .
H311 H 0.371(3) 0.607(2) 0.554(2) 0.040(9) Uiso 1 1 d . . .
H212 H 0.084(3) 0.741(2) 0.459(2) 0.030(8) Uiso 1 1 d . . .
H222 H 0.101(3) 0.684(3) 0.266(3) 0.051(10) Uiso 1 1 d . . .
H221 H 0.009(3) 0.763(3) 0.297(3) 0.058(11) Uiso 1 1 d . . .
H211 H 0.193(3) 0.773(2) 0.388(3) 0.054(10) Uiso 1 1 d . . .
H323 H 0.160(3) 0.720(2) 0.613(2) 0.039(8) Uiso 1 1 d . . .
H123 H 0.386(3) 0.462(3) 0.381(2) 0.041(9) Uiso 1 1 d . . .
H111 H 0.287(4) 0.586(3) 0.288(3) 0.062(11) Uiso 1 1 d . . .
H322 H 0.271(3) 0.695(3) 0.682(3) 0.059(11) Uiso 1 1 d . . .
H122 H 0.474(4) 0.543(3) 0.424(3) 0.081(14) Uiso 1 1 d . . .
H321 H 0.184(3) 0.618(2) 0.647(2) 0.049(9) Uiso 1 1 d . . .
H121 H 0.482(3) 0.513(2) 0.311(2) 0.045(9) Uiso 1 1 d . . .
H223 H -0.003(3) 0.661(2) 0.328(2) 0.035(8) Uiso 1 1 d . . .

loop_
_atom_site_aniso_label
_atom_site_aniso_U_11
_atom_site_aniso_U_22
_atom_site_aniso_U_33
_atom_site_aniso_U_23
_atom_site_aniso_U_13
_atom_site_aniso_U_12
Ga1 0.01977(17) 0.01713(19) 0.02231(17) -0.00130(8) 0.00239(8) -0.00077(7)
Cl1 0.0335(3) 0.0351(4) 0.0317(3) -0.0150(2) -0.0008(2) 0.0032(2)
P1 0.0183(3) 0.0200(3) 0.0204(3) 0.00172(18) 0.00033(19) -0.00123(18)
Cl2 0.0334(3) 0.0248(3) 0.0326(3) 0.0065(2) -0.0033(2) 0.0033(2)
C31 0.0243(11) 0.0249(13) 0.0309(11) 0.0002(8) -0.0034(9) -0.0012(9)
C32 0.0388(14) 0.0329(14) 0.0266(11) -0.0022(9) -0.0025(10) -0.0044(11)
C21 0.0278(11) 0.0250(13) 0.0379(13) 0.0050(9) -0.0042(10) 0.0003(9)
C11 0.0306(12) 0.0356(14) 0.0285(11) 0.0044(9) 0.0090(10) -0.0002(10)
C22 0.0311(13) 0.0420(16) 0.0319(12) 0.0120(10) -0.0050(10) -0.0036(11)
C12 0.0325(14) 0.0514(19) 0.0465(17) 0.0035(13) 0.0171(13) 0.0109(13)

loop_
_atom_type_symbol
_atom_type_description
_atom_type_scat_dispersion_real
_atom_type_scat_dispersion_imag
_atom_type_scat_source
C C 0.0033 0.0016 'International Tables Vol C Tables 4.2.6.8 and 6.1.1.4'
H H 0.0000 0.0000 'International Tables Vol C Tables 4.2.6.8 and 6.1.1.4'
Cl Cl 0.1484 0.1585 'International Tables Vol C Tables 4.2.6.8 and 6.1.1.4'
Ga Ga 0.2307 1.6083 'International Tables Vol C Tables 4.2.6.8 and 6.1.1.4'
P P 0.1023 0.0942 'International Tables Vol C Tables 4.2.6.8 and 6.1.1.4'

loop_
_geom_angle_atom_site_label_1
_geom_angle_atom_site_label_2
_geom_angle_atom_site_label_3
_geom_angle
_geom_angle_site_symmetry_1
_geom_angle_site_symmetry_3
_geom_angle_publ_flag
Cl1 Ga1 Cl2 105.46(3) . . ?
Cl1 Ga1 P1 103.77(2) . . ?
Cl2 Ga1 P1 98.88(2) . . ?
Cl1 Ga1 Ga1 113.51(2) . 5_566 ?
Cl2 Ga1 Ga1 115.70(2) . 5_566 ?
P1 Ga1 Ga1 117.65(2) . 5_566 ?
C31 P1 C11 107.35(12) . . ?
C31 P1 C21 106.20(12) . . ?
C11 P1 C21 106.00(12) . . ?
C31 P1 Ga1 110.33(8) . . ?
C11 P1 Ga1 113.87(9) . . ?
C21 P1 Ga1 112.63(9) . . ?
C32 C31 P1 112.70(17) . . ?
C32 C31 H312 112(2) . . ?
P1 C31 H312 107(2) . . ?
C32 C31 H311 111.1(18) . . ?
P1 C31 H311 106.3(18) . . ?
H312 C31 H311 108(3) . . ?
C31 C32 H323 112.3(19) . . ?
C31 C32 H322 112(2) . . ?
H323 C32 H322 109(3) . . ?
C31 C32 H321 114(2) . . ?
H323 C32 H321 105(3) . . ?
H322 C32 H321 103(3) . . ?
C22 C21 P1 112.98(19) . . ?
C22 C21 H212 111.9(17) . . ?
P1 C21 H212 104.5(17) . . ?
C22 C21 H211 111(2) . . ?
P1 C21 H211 105(2) . . ?
H212 C21 H211 111(3) . . ?
C12 C11 P1 113.61(18) . . ?
C12 C11 H112 112(2) . . ?
P1 C11 H112 107(2) . . ?
C12 C11 H111 109(2) . . ?
P1 C11 H111 106(2) . . ?
H112 C11 H111 109(3) . . ?
C21 C22 H222 111(2) . . ?
C21 C22 H221 110(2) . . ?
H222 C22 H221 109(3) . . ?
C21 C22 H223 113(2) . . ?
H222 C22 H223 109(3) . . ?
H221 C22 H223 105(3) . . ?
C11 C12 H123 113.1(18) . . ?
C11 C12 H122 108(3) . . ?
H123 C12 H122 107(3) . . ?
C11 C12 H121 110.6(19) . . ?
H123 C12 H121 106(3) . . ?
H122 C12 H121 111(3) . . ?

loop_
_geom_bond_atom_site_label_1
_geom_bond_atom_site_label_2
_geom_bond_distance
_geom_bond_site_symmetry_2
_geom_bond_publ_flag
Ga1 Cl1 2.2248(6) . ?
Ga1 Cl2 2.2333(6) . ?
Ga1 P1 2.3943(6) . ?
Ga1 Ga1 2.4269(5) 5_566 ?
P1 C31 1.818(2) . ?
P1 C11 1.820(2) . ?
P1 C21 1.823(3) . ?
C31 C32 1.526(3) . ?
C31 H312 0.95(4) . ?
C31 H311 1.04(4) . ?
C32 H323 0.98(3) . ?
C32 H322 0.99(4) . ?
C32 H321 0.97(3) . ?
C21 C22 1.521(4) . ?
C21 H212 1.02(3) . ?
C21 H211 0.96(4) . ?
C11 C12 1.530(4) . ?
C11 H112 0.98(4) . ?
C11 H111 1.00(4) . ?
C22 H222 0.91(4) . ?
C22 H221 1.02(4) . ?
C22 H223 0.90(3) . ?
C12 H123 1.01(3) . ?
C12 H122 1.01(5) . ?
C12 H121 1.02(4) . ?

loop_
_geom_torsion_atom_site_label_1
_geom_torsion_atom_site_label_2
_geom_torsion_atom_site_label_3
_geom_torsion_atom_site_label_4
_geom_torsion
_geom_torsion_site_symmetry_1
_geom_torsion_site_symmetry_2
_geom_torsion_site_symmetry_3
_geom_torsion_site_symmetry_4
_geom_torsion_publ_flag
Cl1 Ga1 P1 C31 -143.97(9) . . . . ?
Cl2 Ga1 P1 C31 -35.54(9) . . . . ?
Ga1 Ga1 P1 C31 89.73(9) 5_566 . . . ?
Cl1 Ga1 P1 C11 -23.18(10) . . . . ?
Cl2 Ga1 P1 C11 85.25(10) . . . . ?
Ga1 Ga1 P1 C11 -149.49(9) 5_566 . . . ?
Cl1 Ga1 P1 C21 97.55(10) . . . . ?
Cl2 Ga1 P1 C21 -154.02(10) . . . . ?
Ga1 Ga1 P1 C21 -28.75(10) 5_566 . . . ?
C11 P1 C31 C32 -177.97(18) . . . . ?
C21 P1 C31 C32 69.0(2) . . . . ?
Ga1 P1 C31 C32 -53.36(19) . . . . ?
C31 P1 C21 C22 -178.13(18) . . . . ?
C11 P1 C21 C22 67.9(2) . . . . ?
Ga1 P1 C21 C22 -57.3(2) . . . . ?
C31 P1 C11 C12 62.4(2) . . . . ?
C21 P1 C11 C12 175.6(2) . . . . ?
Ga1 P1 C11 C12 -60.1(2) . . . . ?
